data_4035710
loop_
_publ_author_name
'Wani, Imtiyaz Ahmad'
'Das, Subhomoy'
'Mondal, Shobhan'
'Ghorai, Manas K.'

_publ_section_title
;
 Stereoselective Construction of Pyrazinoindoles and Oxazinoindoles via
 Ring-Opening/Pictet-Spengler Reaction of Aziridines and Epoxides with
 3-Methylindoles and Carbonyls.
;
_journal_issue 23
_journal_name_full 'The Journal of organic chemistry'
_journal_page_first 14553
_journal_page_last 14567
_journal_paper_doi 10.1021/acs.joc.8b02339
_journal_volume 83
_journal_year 2018
_chemical_formula_moiety 'C31.5 H27 Br Cl N3 O4 S'
_chemical_formula_sum 'C31.5 H27 Br Cl N3 O4 S'
_chemical_formula_weight 658.98
_space_group_IT_number 2
_space_group_name_Hall '-P 1'
_space_group_name_H-M_alt 'P -1'
_symmetry_cell_setting triclinic
_symmetry_space_group_name_H-M 'P -1'
_atom_sites_solution_hydrogens geom
_atom_sites_solution_primary direct
_atom_sites_solution_secondary difmap
_audit_creation_method SHELXL-97
_cell_angle_alpha 101.6160(10)
_cell_angle_beta 90.5890(10)
_cell_angle_gamma 102.6200(10)
_cell_formula_units_Z 4
_cell_length_a 9.7286(5)
_cell_length_b 17.3772(8)
_cell_length_c 17.4481(8)
_cell_measurement_reflns_used 14012
_cell_measurement_temperature 100(2)
_cell_measurement_theta_max 28.4
_cell_measurement_theta_min 2.2
_cell_volume 2814.9(2)
_computing_cell_refinement 'Bruker SMART'
_computing_data_collection 'Bruker SMART APEX'
_computing_data_reduction 'Bruker SAINT PLUS'
_computing_molecular_graphics 'SHELXL-97 (Sheldrick, 1997)'
_computing_publication_material 'WingX publication routine (Farrugia, 1999)'
_computing_structure_refinement 'SHELXL-97 (Sheldrick, 1997)'
_computing_structure_solution 'SIR97(Altomare, et. al. 1999)'
_diffrn_ambient_temperature 100(2)
_diffrn_measured_fraction_theta_full 0.997
_diffrn_measured_fraction_theta_max 0.997
_diffrn_measurement_device_type 'CCD area detector'
_diffrn_measurement_method 'phi and omega scan'
_diffrn_radiation_monochromator graphite
_diffrn_radiation_source 'fine-focus sealed tube'
_diffrn_radiation_type MoK\a
_diffrn_radiation_wavelength 0.71073
_diffrn_reflns_av_R_equivalents 0.0740
_diffrn_reflns_av_sigmaI/netI 0.1077
_diffrn_reflns_limit_h_max 12
_diffrn_reflns_limit_h_min -12
_diffrn_reflns_limit_k_max 23
_diffrn_reflns_limit_k_min -23
_diffrn_reflns_limit_l_max 23
_diffrn_reflns_limit_l_min -23
_diffrn_reflns_number 43295
_diffrn_reflns_theta_full 28.36
_diffrn_reflns_theta_max 28.36
_diffrn_reflns_theta_min 2.22
_exptl_absorpt_coefficient_mu 1.674
_exptl_absorpt_correction_T_max 0.920
_exptl_absorpt_correction_T_min 0.715
_exptl_absorpt_correction_type empirical
_exptl_absorpt_process_details SADABs
_exptl_crystal_colour white
_exptl_crystal_density_diffrn 1.555
_exptl_crystal_density_method 'not measured'
_exptl_crystal_description prism
_exptl_crystal_F_000 1348
_exptl_crystal_size_max 0.2
_exptl_crystal_size_mid 0.1
_exptl_crystal_size_min 0.05
_refine_diff_density_max 1.265
_refine_diff_density_min -0.682
_refine_diff_density_rms 0.118
_refine_ls_extinction_method none
_refine_ls_goodness_of_fit_ref 1.018
_refine_ls_hydrogen_treatment mixed
_refine_ls_matrix_type full
_refine_ls_number_parameters 752
_refine_ls_number_reflns 14012
_refine_ls_number_restraints 0
_refine_ls_restrained_S_all 1.018
_refine_ls_R_factor_all 0.1192
_refine_ls_R_factor_gt 0.0608
_refine_ls_shift/su_max 0.001
_refine_ls_shift/su_mean 0.000
_refine_ls_structure_factor_coef Fsqd
_refine_ls_weighting_details 'calc w=1/[\s^2^(Fo^2^)+(0.0698P)^2^+0.5897P] where P=(Fo^2^+2Fc^2^)/3'
_refine_ls_weighting_scheme calc
_refine_ls_wR_factor_gt 0.1271
_refine_ls_wR_factor_ref 0.1476
_reflns_number_gt 8818
_reflns_number_total 14012
_reflns_threshold_expression >2sigma(I)
_cod_data_source_file jo8b02339_si_004.cif
_cod_data_source_block 11june_0m
_cod_depositor_comments
;
The following automatic conversions were performed:

data item '_exptl_absorpt_correction_type' value 'Empirical' was
changed to 'empirical' in accordance with the
/home/data/users/saulius/crontab/automatic-downloads/current/ACS/lib/dictionaries/cif_core.dic
dictionary named 'cif_core.dic' version 2.4.2 last updated on
2011-04-26.

data item '_symmetry_cell_setting' value 'Triclinic' was changed to
'triclinic' in accordance with the
/home/data/users/saulius/crontab/automatic-downloads/current/ACS/lib/dictionaries/cif_core.dic
dictionary named 'cif_core.dic' version 2.4.2 last updated on
2011-04-26.

Automatic conversion script
Id: cif_fix_values 6909 2019-04-08 15:41:33Z antanas 

2020-08-05
Z value and formula fixed to values more according to usual
chemical conventions.                 miguel
;
_cod_original_formula_sum 'C63 H54 Br2 Cl2 N6 O8 S2'
_cod_original_formula_weight 1317.96
_cod_original_formula_moiety 'C63 H54 Br2 Cl2 N6 O8 S2'
_cod_original_formula_units_Z 2
_cod_original_sg_symbol_H-M P-1
_cod_database_code 4035710

loop_
_symmetry_equiv_pos_as_xyz
'x, y, z'
'-x, -y, -z'

loop_
_atom_site_label
_atom_site_type_symbol
_atom_site_fract_x
_atom_site_fract_y
_atom_site_fract_z
_atom_site_U_iso_or_equiv
_atom_site_adp_type
_atom_site_occupancy
_atom_site_symmetry_multiplicity
_atom_site_calc_flag
_atom_site_refinement_flags
Br01 Br -0.35834(4) 0.61129(2) 0.17909(2) 0.02198(11) Uani 1 1 d .
Br02 Br 0.05981(4) 0.38774(3) 0.31923(2) 0.02460(12) Uani 1 1 d .
S003 S 0.66082(9) 0.16212(5) -0.02781(5) 0.0149(2) Uani 1 1 d .
S004 S 0.42981(9) 0.83795(5) 0.52863(5) 0.0138(2) Uani 1 1 d .
O007 O 0.7242(3) 0.19974(15) -0.08882(14) 0.0195(6) Uani 1 1 d .
O008 O 0.4598(3) 0.79780(15) 0.58853(14) 0.0193(6) Uani 1 1 d .
O009 O 0.5182(3) 0.91253(15) 0.52134(15) 0.0175(6) Uani 1 1 d .
O00A O 0.6877(3) 0.08667(15) -0.01921(14) 0.0180(6) Uani 1 1 d .
O00B O 0.7398(3) 0.44343(17) 0.44508(17) 0.0267(7) Uani 1 1 d .
O00C O 0.7050(3) 0.42735(17) 0.32016(17) 0.0290(7) Uani 1 1 d .
O00D O 1.2619(3) 0.57456(17) 0.17920(17) 0.0289(7) Uani 1 1 d .
O00E O 1.2815(3) 0.55617(17) 0.05531(17) 0.0290(7) Uani 1 1 d .
N00F N 0.2349(3) 0.70641(17) 0.31796(17) 0.0132(6) Uani 1 1 d .
N00G N 0.5743(3) 0.29240(18) 0.18086(17) 0.0151(7) Uani 1 1 d .
N00H N 0.6873(3) 0.45831(19) 0.3876(2) 0.0185(7) Uani 1 1 d .
N00I N 1.2184(3) 0.54255(19) 0.1130(2) 0.0201(7) Uani 1 1 d .
N00J N 0.7150(3) 0.22577(17) 0.05547(17) 0.0142(7) Uani 1 1 d .
N00K N 0.4331(3) 0.77435(17) 0.44480(17) 0.0129(6) Uani 1 1 d .
C00L C -0.1370(4) 0.6298(2) 0.2934(2) 0.0152(8) Uani 1 1 d .
H00L H -0.2072 0.6046 0.3218 0.018 Uiso 1 1 calc R
C00M C 0.2932(4) 0.3139(2) 0.3189(2) 0.0139(8) Uani 1 1 d .
H00M H 0.2587 0.3022 0.3658 0.017 Uiso 1 1 calc R
C00N C -0.0665(4) 0.6837(2) 0.1785(2) 0.0136(8) Uani 1 1 d .
H00N H -0.0929 0.6935 0.1306 0.016 Uiso 1 1 calc R
C00O C 0.4595(4) 0.3075(2) 0.2214(2) 0.0137(8) Uani 1 1 d .
C00P C 0.0038(4) 0.6533(2) 0.3230(2) 0.0130(8) Uani 1 1 d .
C00Q C 0.0752(4) 0.6456(2) 0.3923(2) 0.0146(8) Uani 1 1 d .
C00R C 0.3872(4) 0.3477(2) 0.1768(2) 0.0151(8) Uani 1 1 d .
C00S C -0.1690(4) 0.6446(2) 0.2220(2) 0.0162(8) Uani 1 1 d .
C00T C 1.0561(4) 0.4257(2) 0.0313(2) 0.0170(8) Uani 1 1 d .
H00T H 1.1213 0.4258 -0.0073 0.020 Uiso 1 1 calc R
C00U C 0.2150(4) 0.6785(2) 0.3863(2) 0.0126(8) Uani 1 1 d .
C00V C 0.4626(4) 0.3564(2) 0.1076(2) 0.0149(8) Uani 1 1 d .
C00W C 0.1072(4) 0.6923(2) 0.2780(2) 0.0144(8) Uani 1 1 d .
C00X C 0.6166(4) 0.5744(2) 0.4694(2) 0.0159(8) Uani 1 1 d .
H00X H 0.6823 0.5742 0.5084 0.019 Uiso 1 1 calc R
C00Y C 0.2224(4) 0.3549(2) 0.2770(2) 0.0185(8) Uani 1 1 d .
C00Z C 0.8311(4) 0.3711(2) 0.0776(2) 0.0143(8) Uani 1 1 d .
C010 C 0.5752(4) 0.3219(2) 0.1131(2) 0.0149(8) Uani 1 1 d .
C011 C 0.5363(4) 0.6312(2) 0.4793(2) 0.0157(8) Uani 1 1 d .
H011 H 0.5510 0.6713 0.5246 0.019 Uiso 1 1 calc R
C012 C 0.4333(4) 0.6299(2) 0.4229(2) 0.0131(8) Uani 1 1 d .
C013 C 0.3736(4) 0.7473(2) 0.3012(2) 0.0160(8) Uani 1 1 d .
H01A H 0.3663 0.7732 0.2575 0.019 Uiso 1 1 calc R
H01B H 0.4318 0.7085 0.2868 0.019 Uiso 1 1 calc R
C014 C 0.4416(4) 0.8104(2) 0.3732(2) 0.0129(8) Uani 1 1 d .
H014 H 0.3885 0.8530 0.3818 0.015 Uiso 1 1 calc R
C015 C 0.2651(4) 0.3714(2) 0.2060(2) 0.0161(8) Uani 1 1 d .
H015 H 0.2147 0.3975 0.1781 0.019 Uiso 1 1 calc R
C016 C 0.3424(4) 0.6916(2) 0.4404(2) 0.0127(8) Uani 1 1 d .
H016 H 0.3082 0.6901 0.4928 0.015 Uiso 1 1 calc R
C017 C 0.5906(4) 0.8477(2) 0.3580(2) 0.0137(8) Uani 1 1 d .
C018 C 0.5975(4) 0.5176(2) 0.4002(2) 0.0154(8) Uani 1 1 d .
C019 C 0.6904(4) 0.3087(2) 0.0595(2) 0.0143(8) Uani 1 1 d .
H019 H 0.6560 0.3102 0.0070 0.017 Uiso 1 1 calc R
C01A C 0.4999(4) 0.5150(2) 0.3422(2) 0.0175(8) Uani 1 1 d .
H01C H 0.4910 0.4771 0.2954 0.021 Uiso 1 1 calc R
C01B C 0.6844(4) 0.2537(2) 0.1989(2) 0.0148(8) Uani 1 1 d .
H01H H 0.6588 0.2277 0.2426 0.018 Uiso 1 1 calc R
H01J H 0.7718 0.2938 0.2140 0.018 Uiso 1 1 calc R
C01C C 0.0726(4) 0.7079(2) 0.2055(2) 0.0147(8) Uani 1 1 d .
H01D H 0.1411 0.7336 0.1766 0.018 Uiso 1 1 calc R
C01D C 0.9877(4) 0.4858(2) 0.1575(2) 0.0167(8) Uani 1 1 d .
H01K H 1.0091 0.5241 0.2041 0.020 Uiso 1 1 calc R
C01E C 0.2553(4) 0.8497(2) 0.5381(2) 0.0154(8) Uani 1 1 d .
C01F C 1.0824(4) 0.4834(2) 0.1006(2) 0.0173(8) Uani 1 1 d .
C01G C 0.4141(4) 0.2900(2) 0.2922(2) 0.0158(8) Uani 1 1 d .
H01L H 0.4627 0.2635 0.3206 0.019 Uiso 1 1 calc R
C01H C 0.4769(4) 0.1514(2) -0.0411(2) 0.0169(8) Uani 1 1 d .
C01I C 0.7569(4) 0.9617(2) 0.3308(2) 0.0217(9) Uani 1 1 d .
H01I H 0.7782 1.0150 0.3248 0.026 Uiso 1 1 calc R
C01J C 0.9312(4) 0.3684(2) 0.0210(2) 0.0169(8) Uani 1 1 d .
H01M H 0.9135 0.3277 -0.0239 0.020 Uiso 1 1 calc R
C01K C 0.0087(4) 0.6093(2) 0.4575(2) 0.0217(9) Uani 1 1 d .
H01E H -0.0695 0.6327 0.4743 0.033 Uiso 1 1 calc R
H01F H 0.0770 0.6197 0.5005 0.033 Uiso 1 1 calc R
H01G H -0.0242 0.5521 0.4393 0.033 Uiso 1 1 calc R
C01L C 0.8588(4) 0.4305(2) 0.1451(2) 0.0160(8) Uani 1 1 d .
H01R H 0.7912 0.4333 0.1822 0.019 Uiso 1 1 calc R
C01M C 0.4238(4) 0.3933(2) 0.0431(2) 0.0228(9) Uani 1 1 d .
H01S H 0.3281 0.3686 0.0241 0.034 Uiso 1 1 calc R
H01V H 0.4856 0.3852 0.0012 0.034 Uiso 1 1 calc R
H01Y H 0.4325 0.4501 0.0623 0.034 Uiso 1 1 calc R
C01N C 0.2068(4) 0.8999(2) 0.4967(2) 0.0210(9) Uani 1 1 d .
H01N H 0.2666 0.9294 0.4664 0.025 Uiso 1 1 calc R
C01O C 0.4142(4) 0.5703(2) 0.3549(2) 0.0176(8) Uani 1 1 d .
H01O H 0.3434 0.5674 0.3175 0.021 Uiso 1 1 calc R
C01P C 0.6940(4) 0.8037(2) 0.3483(2) 0.0203(9) Uani 1 1 d .
H01P H 0.6731 0.7504 0.3539 0.024 Uiso 1 1 calc R
C01Q C 0.8591(4) 0.9178(2) 0.3212(2) 0.0228(9) Uani 1 1 d .
H01Q H 0.9490 0.9412 0.3085 0.027 Uiso 1 1 calc R
C01R C 0.4257(4) 0.1940(2) -0.0892(2) 0.0221(9) Uani 1 1 d .
H01Z H 0.4873 0.2285 -0.1143 0.026 Uiso 1 1 calc R
C01S C 0.3868(4) 0.0976(3) -0.0054(3) 0.0290(10) Uani 1 1 d .
H01 H 0.4216 0.0666 0.0244 0.035 Uiso 1 1 calc R
C01T C 0.6232(4) 0.9277(2) 0.3492(2) 0.0191(8) Uani 1 1 d .
H01T H 0.5546 0.9580 0.3558 0.023 Uiso 1 1 calc R
C01U C 0.1689(4) 0.8080(2) 0.5855(2) 0.0225(9) Uani 1 1 d .
H01U H 0.2026 0.7745 0.6128 0.027 Uiso 1 1 calc R
C01V C 0.7054(4) 0.1912(2) 0.1277(2) 0.0152(8) Uani 1 1 d .
H0AA H 0.6227 0.1461 0.1202 0.018 Uiso 1 1 calc R
C01W C 0.8285(4) 0.8386(2) 0.3303(2) 0.0232(9) Uani 1 1 d .
H01W H 0.8980 0.8090 0.3243 0.028 Uiso 1 1 calc R
C01X C 0.0660(4) 0.9047(3) 0.5020(2) 0.0267(10) Uani 1 1 d .
H01X H 0.0311 0.9363 0.4728 0.032 Uiso 1 1 calc R
C01Y C 0.2819(4) 0.1847(3) -0.0994(3) 0.0300(10) Uani 1 1 d .
H1AA H 0.2470 0.2128 -0.1324 0.036 Uiso 1 1 calc R
C01Z C 0.8334(4) 0.1592(2) 0.1426(2) 0.0213(9) Uani 1 1 d .
C020 C -0.0229(4) 0.8642(3) 0.5488(3) 0.0292(10) Uani 1 1 d .
C021 C 0.0299(4) 0.8168(2) 0.5917(3) 0.0299(10) Uani 1 1 d .
H021 H -0.0280 0.7906 0.6251 0.036 Uiso 1 1 calc R
C022 C 0.2428(5) 0.0914(3) -0.0157(3) 0.0409(13) Uani 1 1 d .
H022 H 0.1808 0.0570 0.0094 0.049 Uiso 1 1 calc R
C024 C 1.0825(5) 0.1722(3) 0.1562(3) 0.0502(15) Uani 1 1 d .
H024 H 1.1733 0.2014 0.1516 0.060 Uiso 1 1 calc R
C025 C 0.9663(5) 0.2009(3) 0.1374(3) 0.0407(13) Uani 1 1 d .
H025 H 0.9804 0.2496 0.1210 0.049 Uiso 1 1 calc R
C026 C 0.1887(5) 0.1350(3) -0.0620(3) 0.0397(12) Uani 1 1 d .
C027 C -0.1742(5) 0.8727(3) 0.5562(3) 0.0495(15) Uani 1 1 d .
H02A H -0.1957 0.9043 0.5204 0.074 Uiso 1 1 calc R
H02B H -0.1863 0.8990 0.6088 0.074 Uiso 1 1 calc R
H02C H -0.2366 0.8203 0.5442 0.074 Uiso 1 1 calc R
C028 C 1.0635(6) 0.1015(3) 0.1812(3) 0.0439(14) Uani 1 1 d .
H028 H 1.1407 0.0834 0.1963 0.053 Uiso 1 1 calc R
C029 C 0.8136(6) 0.0866(3) 0.1663(3) 0.0472(15) Uani 1 1 d .
H029 H 0.7227 0.0573 0.1703 0.057 Uiso 1 1 calc R
C02A C 0.9285(6) 0.0571(4) 0.1840(3) 0.0631(19) Uani 1 1 d .
H02D H 0.9146 0.0071 0.1979 0.076 Uiso 1 1 calc R
C02B C 0.0304(5) 0.1272(4) -0.0720(4) 0.0608(17) Uani 1 1 d .
H02E H 0.0066 0.1760 -0.0449 0.091 Uiso 1 1 calc R
H02F H -0.0185 0.0827 -0.0506 0.091 Uiso 1 1 calc R
H02G H 0.0032 0.1180 -0.1267 0.091 Uiso 1 1 calc R
Cl2 Cl 0.56269(13) 0.92893(7) 0.74371(8) 0.0447(3) Uani 1 1 d .
Cl1 Cl 0.76375(12) 1.07299(7) 0.72642(7) 0.0374(3) Uani 1 1 d .
C2 C 0.6384(5) 1.0293(3) 0.7864(3) 0.0362(11) Uani 1 1 d .
H2A H 0.6836 1.0320 0.8370 0.043 Uiso 1 1 calc R
H2B H 0.5651 1.0595 0.7948 0.043 Uiso 1 1 calc R

loop_
_atom_site_aniso_label
_atom_site_aniso_U_11
_atom_site_aniso_U_22
_atom_site_aniso_U_33
_atom_site_aniso_U_23
_atom_site_aniso_U_13
_atom_site_aniso_U_12
Br01 0.0150(2) 0.0279(2) 0.0221(2) 0.00836(18) -0.00491(16) 0.00029(16)
Br02 0.0222(2) 0.0335(3) 0.0231(2) 0.00897(19) 0.00815(17) 0.01388(19)
S003 0.0146(5) 0.0137(5) 0.0162(5) 0.0033(4) 0.0006(4) 0.0028(4)
S004 0.0143(5) 0.0148(5) 0.0128(5) 0.0027(4) -0.0012(4) 0.0047(4)
O007 0.0228(15) 0.0192(14) 0.0163(14) 0.0039(12) 0.0067(11) 0.0038(12)
O008 0.0238(15) 0.0204(15) 0.0140(14) 0.0012(12) -0.0036(11) 0.0080(12)
O009 0.0187(14) 0.0135(13) 0.0183(14) 0.0007(11) 0.0004(11) 0.0021(11)
O00A 0.0227(15) 0.0144(14) 0.0172(14) 0.0014(12) -0.0017(11) 0.0065(11)
O00B 0.0269(16) 0.0280(16) 0.0314(17) 0.0141(14) 0.0015(13) 0.0125(13)
O00C 0.0334(17) 0.0269(17) 0.0290(18) 0.0005(14) 0.0042(13) 0.0165(14)
O00D 0.0261(16) 0.0250(16) 0.0280(17) -0.0032(14) -0.0062(13) -0.0020(13)
O00E 0.0200(15) 0.0313(17) 0.0363(18) 0.0150(15) 0.0035(13) -0.0006(13)
N00F 0.0146(16) 0.0133(16) 0.0124(16) 0.0055(13) 0.0018(12) 0.0021(13)
N00G 0.0171(16) 0.0155(16) 0.0149(17) 0.0059(14) 0.0005(13) 0.0056(13)
N00H 0.0157(17) 0.0155(17) 0.025(2) 0.0082(16) 0.0025(14) 0.0013(14)
N00I 0.0210(18) 0.0152(17) 0.026(2) 0.0059(16) -0.0011(15) 0.0065(14)
N00J 0.0185(17) 0.0115(15) 0.0128(16) 0.0033(13) -0.0010(13) 0.0033(13)
N00K 0.0129(15) 0.0116(15) 0.0140(16) 0.0021(13) 0.0018(12) 0.0031(12)
C00L 0.0152(19) 0.0105(18) 0.019(2) 0.0035(16) 0.0041(15) 0.0007(15)
C00M 0.0159(19) 0.0150(19) 0.0106(18) 0.0043(16) 0.0001(14) 0.0014(15)
C00N 0.0168(19) 0.0136(19) 0.0114(18) 0.0046(16) -0.0021(15) 0.0037(15)
C00O 0.0182(19) 0.0108(18) 0.0108(18) 0.0017(15) 0.0000(15) 0.0014(15)
C00P 0.0113(18) 0.0114(18) 0.0159(19) 0.0026(16) 0.0012(15) 0.0013(14)
C00Q 0.0172(19) 0.0113(18) 0.0157(19) 0.0052(16) 0.0018(15) 0.0023(15)
C00R 0.0169(19) 0.0110(18) 0.0153(19) 0.0008(16) 0.0006(15) 0.0006(15)
C00S 0.0141(19) 0.0119(19) 0.022(2) 0.0053(17) -0.0032(15) -0.0004(15)
C00T 0.0134(19) 0.019(2) 0.021(2) 0.0074(17) 0.0026(15) 0.0060(16)
C00U 0.0170(19) 0.0086(18) 0.0130(19) 0.0023(15) -0.0018(15) 0.0045(15)
C00V 0.0150(19) 0.0142(19) 0.0152(19) 0.0030(16) 0.0004(15) 0.0028(15)
C00W 0.0172(19) 0.0110(18) 0.0143(19) 0.0004(16) 0.0013(15) 0.0038(15)
C00X 0.0150(19) 0.018(2) 0.016(2) 0.0076(17) -0.0004(15) 0.0044(16)
C00Y 0.0139(19) 0.025(2) 0.019(2) 0.0076(18) 0.0044(16) 0.0065(17)
C00Z 0.0164(19) 0.0148(19) 0.0151(19) 0.0078(16) 0.0000(15) 0.0067(16)
C010 0.0141(19) 0.0140(19) 0.016(2) 0.0032(16) -0.0007(15) 0.0010(15)
C011 0.020(2) 0.0154(19) 0.0104(19) 0.0005(16) 0.0006(15) 0.0031(16)
C012 0.0121(18) 0.0122(19) 0.0147(19) 0.0051(16) 0.0017(15) 0.0002(15)
C013 0.0144(19) 0.019(2) 0.015(2) 0.0063(17) 0.0014(15) 0.0021(16)
C014 0.0141(18) 0.0143(19) 0.0111(18) 0.0030(15) 0.0000(14) 0.0045(15)
C015 0.0174(19) 0.016(2) 0.017(2) 0.0069(17) -0.0016(15) 0.0070(16)
C016 0.0145(18) 0.0128(18) 0.0117(18) 0.0046(15) -0.0008(14) 0.0030(15)
C017 0.0143(18) 0.0166(19) 0.0082(18) 0.0005(15) -0.0031(14) 0.0015(15)
C018 0.0128(18) 0.0152(19) 0.023(2) 0.0098(17) 0.0068(16) 0.0086(15)
C019 0.0146(19) 0.0096(18) 0.019(2) 0.0021(16) -0.0005(15) 0.0037(15)
C01A 0.021(2) 0.015(2) 0.014(2) 0.0012(16) 0.0019(16) 0.0005(16)
C01B 0.0166(19) 0.0165(19) 0.0146(19) 0.0066(16) -0.0024(15) 0.0078(16)
C01C 0.0165(19) 0.0130(19) 0.0145(19) 0.0048(16) 0.0054(15) 0.0009(15)
C01D 0.023(2) 0.0090(18) 0.018(2) 0.0023(16) 0.0007(16) 0.0043(16)
C01E 0.0184(19) 0.0138(19) 0.0134(19) -0.0035(16) -0.0006(15) 0.0078(16)
C01F 0.0122(19) 0.0148(19) 0.025(2) 0.0105(17) -0.0043(16) -0.0027(15)
C01G 0.019(2) 0.017(2) 0.0116(19) 0.0050(16) -0.0044(15) 0.0044(16)
C01H 0.0157(19) 0.0138(19) 0.019(2) 0.0046(17) -0.0037(15) -0.0016(16)
C01I 0.022(2) 0.016(2) 0.025(2) 0.0061(18) 0.0011(17) -0.0039(17)
C01J 0.018(2) 0.0146(19) 0.017(2) 0.0012(16) 0.0016(16) 0.0052(16)
C01K 0.018(2) 0.027(2) 0.022(2) 0.0122(19) -0.0020(17) 0.0029(17)
C01L 0.022(2) 0.0121(19) 0.016(2) 0.0047(16) 0.0056(16) 0.0055(16)
C01M 0.025(2) 0.030(2) 0.020(2) 0.0125(19) 0.0047(17) 0.0128(19)
C01N 0.025(2) 0.025(2) 0.014(2) -0.0018(17) 0.0004(16) 0.0123(18)
C01O 0.020(2) 0.017(2) 0.017(2) 0.0081(17) -0.0028(16) 0.0015(16)
C01P 0.021(2) 0.015(2) 0.025(2) 0.0054(18) -0.0007(17) 0.0051(17)
C01Q 0.0118(19) 0.025(2) 0.027(2) 0.0068(19) 0.0034(17) -0.0053(17)
C01R 0.024(2) 0.018(2) 0.025(2) 0.0075(18) -0.0020(17) 0.0036(17)
C01S 0.021(2) 0.033(3) 0.036(3) 0.021(2) -0.0040(19) -0.0005(19)
C01T 0.017(2) 0.020(2) 0.019(2) -0.0002(17) -0.0016(16) 0.0044(16)
C01U 0.023(2) 0.013(2) 0.032(2) 0.0057(18) 0.0070(18) 0.0035(17)
C01V 0.019(2) 0.0136(19) 0.0147(19) 0.0047(16) -0.0027(15) 0.0055(16)
C01W 0.014(2) 0.028(2) 0.028(2) 0.003(2) 0.0048(17) 0.0095(18)
C01X 0.028(2) 0.031(2) 0.024(2) -0.001(2) -0.0073(18) 0.020(2)
C01Y 0.027(2) 0.027(2) 0.039(3) 0.014(2) -0.011(2) 0.007(2)
C01Z 0.030(2) 0.022(2) 0.015(2) 0.0011(17) -0.0014(17) 0.0148(19)
C020 0.018(2) 0.027(2) 0.038(3) -0.007(2) -0.0050(19) 0.0054(19)
C021 0.022(2) 0.021(2) 0.043(3) 0.002(2) 0.009(2) 0.0003(18)
C022 0.022(2) 0.047(3) 0.059(3) 0.032(3) 0.002(2) -0.001(2)
C024 0.027(3) 0.030(3) 0.082(4) -0.015(3) -0.022(3) 0.008(2)
C025 0.028(3) 0.016(2) 0.077(4) 0.008(2) -0.010(2) 0.006(2)
C026 0.019(2) 0.043(3) 0.062(4) 0.022(3) 0.000(2) 0.008(2)
C027 0.017(2) 0.060(4) 0.067(4) -0.004(3) -0.005(2) 0.014(2)
C028 0.053(3) 0.059(4) 0.030(3) 0.002(3) -0.010(2) 0.042(3)
C029 0.045(3) 0.064(4) 0.059(3) 0.045(3) 0.031(3) 0.039(3)
C02A 0.068(4) 0.100(5) 0.058(4) 0.050(4) 0.033(3) 0.063(4)
C02B 0.018(3) 0.078(4) 0.096(5) 0.039(4) -0.004(3) 0.011(3)
Cl2 0.0423(7) 0.0285(6) 0.0559(8) -0.0008(6) 0.0027(6) 0.0009(5)
Cl1 0.0279(6) 0.0387(7) 0.0494(7) 0.0151(6) 0.0039(5) 0.0099(5)
C2 0.044(3) 0.030(3) 0.032(3) 0.001(2) 0.003(2) 0.011(2)

loop_
_atom_type_symbol
_atom_type_description
_atom_type_scat_dispersion_real
_atom_type_scat_dispersion_imag
_atom_type_scat_source
C C 0.0033 0.0016 'International Tables Vol C Tables 4.2.6.8 and 6.1.1.4'
H H 0.0000 0.0000 'International Tables Vol C Tables 4.2.6.8 and 6.1.1.4'
Br Br -0.2901 2.4595 'International Tables Vol C Tables 4.2.6.8 and 6.1.1.4'
Cl Cl 0.1484 0.1585 'International Tables Vol C Tables 4.2.6.8 and 6.1.1.4'
N N 0.0061 0.0033 'International Tables Vol C Tables 4.2.6.8 and 6.1.1.4'
O O 0.0106 0.0060 'International Tables Vol C Tables 4.2.6.8 and 6.1.1.4'
S S 0.1246 0.1234 'International Tables Vol C Tables 4.2.6.8 and 6.1.1.4'

loop_
_geom_angle_atom_site_label_1
_geom_angle_atom_site_label_2
_geom_angle_atom_site_label_3
_geom_angle
O00A S003 O007 119.71(16)
O00A S003 N00J 106.38(15)
O007 S003 N00J 106.79(15)
O00A S003 C01H 108.80(16)
O007 S003 C01H 106.63(17)
N00J S003 C01H 108.06(17)
O009 S004 O008 120.75(16)
O009 S004 N00K 106.20(15)
O008 S004 N00K 105.78(15)
O009 S004 C01E 109.02(17)
O008 S004 C01E 107.12(17)
N00K S004 C01E 107.26(16)
C00W N00F C00U 108.9(3)
C00W N00F C013 130.9(3)
C00U N00F C013 120.2(3)
C00O N00G C010 108.8(3)
C00O N00G C01B 130.9(3)
C010 N00G C01B 120.3(3)
O00B N00H O00C 124.0(3)
O00B N00H C018 118.0(3)
O00C N00H C018 118.0(3)
O00D N00I O00E 123.6(3)
O00D N00I C01F 118.5(3)
O00E N00I C01F 117.9(3)
C01V N00J C019 119.6(3)
C01V N00J S003 116.6(2)
C019 N00J S003 114.7(2)
C016 N00K C014 119.1(3)
C016 N00K S004 114.2(2)
C014 N00K S004 115.3(2)
C00S C00L C00P 118.5(3)
C00S C00L H00L 120.7
C00P C00L H00L 120.7
C01G C00M C00Y 121.2(3)
C01G C00M H00M 119.4
C00Y C00M H00M 119.4
C01C C00N C00S 121.0(3)
C01C C00N H00N 119.5
C00S C00N H00N 119.5
N00G C00O C01G 130.5(3)
N00G C00O C00R 107.0(3)
C01G C00O C00R 122.6(3)
C00L C00P C00W 118.8(3)
C00L C00P C00Q 133.8(3)
C00W C00P C00Q 107.4(3)
C00U C00Q C00P 105.8(3)
C00U C00Q C01K 127.8(3)
C00P C00Q C01K 126.4(3)
C015 C00R C00O 118.7(3)
C015 C00R C00V 133.3(3)
C00O C00R C00V 108.0(3)
C00L C00S C00N 122.3(3)
C00L C00S Br01 119.7(3)
C00N C00S Br01 118.1(3)
C01J C00T C01F 118.4(3)
C01J C00T H00T 120.8
C01F C00T H00T 120.8
C00Q C00U N00F 110.6(3)
C00Q C00U C016 132.2(3)
N00F C00U C016 117.1(3)
C010 C00V C00R 105.4(3)
C010 C00V C01M 127.7(3)
C00R C00V C01M 126.9(3)
N00F C00W C01C 130.7(3)
N00F C00W C00P 107.3(3)
C01C C00W C00P 122.0(3)
C011 C00X C018 118.4(3)
C011 C00X H00X 120.8
C018 C00X H00X 120.8
C015 C00Y C00M 122.1(3)
C015 C00Y Br02 119.4(3)
C00M C00Y Br02 118.5(3)
C01L C00Z C01J 119.9(3)
C01L C00Z C019 122.8(3)
C01J C00Z C019 117.3(3)
C00V C010 N00G 110.9(3)
C00V C010 C019 132.3(3)
N00G C010 C019 116.8(3)
C00X C011 C012 121.4(3)
C00X C011 H011 119.3
C012 C011 H011 119.3
C01O C012 C011 118.5(3)
C01O C012 C016 123.1(3)
C011 C012 C016 118.3(3)
N00F C013 C014 109.9(3)
N00F C013 H01A 109.7
C014 C013 H01A 109.7
N00F C013 H01B 109.7
C014 C013 H01B 109.7
H01A C013 H01B 108.2
N00K C014 C017 112.5(3)
N00K C014 C013 110.7(3)
C017 C014 C013 109.7(3)
N00K C014 H014 107.9
C017 C014 H014 107.9
C013 C014 H014 107.9
C00Y C015 C00R 118.2(3)
C00Y C015 H015 120.9
C00R C015 H015 120.9
C00U C016 N00K 110.1(3)
C00U C016 C012 116.7(3)
N00K C016 C012 109.2(3)
C00U C016 H016 106.8
N00K C016 H016 106.8
C012 C016 H016 106.8
C01P C017 C01T 119.3(3)
C01P C017 C014 121.7(3)
C01T C017 C014 118.9(3)
C01A C018 C00X 122.4(3)
C01A C018 N00H 118.7(3)
C00X C018 N00H 118.9(3)
C010 C019 N00J 109.8(3)
C010 C019 C00Z 116.5(3)
N00J C019 C00Z 109.7(3)
C010 C019 H019 106.8
N00J C019 H019 106.8
C00Z C019 H019 106.8
C018 C01A C01O 118.4(3)
C018 C01A H01C 120.8
C01O C01A H01C 120.8
N00G C01B C01V 110.1(3)
N00G C01B H01H 109.6
C01V C01B H01H 109.6
N00G C01B H01J 109.6
C01V C01B H01J 109.6
H01H C01B H01J 108.2
C00N C01C C00W 117.5(3)
C00N C01C H01D 121.3
C00W C01C H01D 121.3
C01F C01D C01L 119.3(4)
C01F C01D H01K 120.4
C01L C01D H01K 120.4
C01U C01E C01N 121.5(4)
C01U C01E S004 119.3(3)
C01N C01E S004 119.2(3)
C01D C01F C00T 122.1(3)
C01D C01F N00I 119.5(3)
C00T C01F N00I 118.4(3)
C00M C01G C00O 117.1(3)
C00M C01G H01L 121.4
C00O C01G H01L 121.4
C01R C01H C01S 121.3(4)
C01R C01H S003 119.6(3)
C01S C01H S003 119.0(3)
C01Q C01I C01T 120.6(4)
C01Q C01I H01I 119.7
C01T C01I H01I 119.7
C00T C01J C00Z 120.3(4)
C00T C01J H01M 119.8
C00Z C01J H01M 119.8
C00Q C01K H01E 109.5
C00Q C01K H01F 109.5
H01E C01K H01F 109.5
C00Q C01K H01G 109.5
H01E C01K H01G 109.5
H01F C01K H01G 109.5
C00Z C01L C01D 119.9(3)
C00Z C01L H01R 120.0
C01D C01L H01R 120.0
C00V C01M H01S 109.5
C00V C01M H01V 109.5
H01S C01M H01V 109.5
C00V C01M H01Y 109.5
H01S C01M H01Y 109.5
H01V C01M H01Y 109.5
C01E C01N C01X 118.0(4)
C01E C01N H01N 121.0
C01X C01N H01N 121.0
C012 C01O C01A 120.7(3)
C012 C01O H01O 119.7
C01A C01O H01O 119.7
C017 C01P C01W 120.4(4)
C017 C01P H01P 119.8
C01W C01P H01P 119.8
C01I C01Q C01W 120.1(4)
C01I C01Q H01Q 119.9
C01W C01Q H01Q 119.9
C01Y C01R C01H 119.0(4)
C01Y C01R H01Z 120.5
C01H C01R H01Z 120.5
C01H C01S C022 117.8(4)
C01H C01S H01 121.1
C022 C01S H01 121.1
C01I C01T C017 119.9(4)
C01I C01T H01T 120.1
C017 C01T H01T 120.1
C01E C01U C021 118.9(4)
C01E C01U H01U 120.6
C021 C01U H01U 120.6
N00J C01V C01Z 112.2(3)
N00J C01V C01B 110.7(3)
C01Z C01V C01B 110.1(3)
N00J C01V H0AA 107.9
C01Z C01V H0AA 107.9
C01B C01V H0AA 107.9
C01Q C01W C01P 119.7(4)
C01Q C01W H01W 120.2
C01P C01W H01W 120.2
C020 C01X C01N 122.1(4)
C020 C01X H01X 119.0
C01N C01X H01X 119.0
C026 C01Y C01R 121.6(4)
C026 C01Y H1AA 119.2
C01R C01Y H1AA 119.2
C025 C01Z C029 118.9(4)
C025 C01Z C01V 122.4(4)
C029 C01Z C01V 118.6(4)
C01X C020 C021 118.6(4)
C01X C020 C027 121.4(4)
C021 C020 C027 120.0(4)
C020 C021 C01U 120.9(4)
C020 C021 H021 119.5
C01U C021 H021 119.5
C026 C022 C01S 121.9(4)
C026 C022 H022 119.0
C01S C022 H022 119.0
C028 C024 C025 120.1(5)
C028 C024 H024 120.0
C025 C024 H024 120.0
C01Z C025 C024 121.1(5)
C01Z C025 H025 119.4
C024 C025 H025 119.4
C01Y C026 C022 118.2(4)
C01Y C026 C02B 121.0(4)
C022 C026 C02B 120.8(4)
C020 C027 H02A 109.5
C020 C027 H02B 109.5
H02A C027 H02B 109.5
C020 C027 H02C 109.5
H02A C027 H02C 109.5
H02B C027 H02C 109.5
C024 C028 C02A 119.2(5)
C024 C028 H028 120.4
C02A C028 H028 120.4
C01Z C029 C02A 120.3(5)
C01Z C029 H029 119.9
C02A C029 H029 119.9
C028 C02A C029 120.3(5)
C028 C02A H02D 119.9
C029 C02A H02D 119.9
C026 C02B H02E 109.5
C026 C02B H02F 109.5
H02E C02B H02F 109.5
C026 C02B H02G 109.5
H02E C02B H02G 109.5
H02F C02B H02G 109.5
Cl2 C2 Cl1 111.2(2)
Cl2 C2 H2A 109.4
Cl1 C2 H2A 109.4
Cl2 C2 H2B 109.4
Cl1 C2 H2B 109.4
H2A C2 H2B 108.0

loop_
_geom_bond_atom_site_label_1
_geom_bond_atom_site_label_2
_geom_bond_distance
Br01 C00S 1.903(4)
Br02 C00Y 1.902(4)
S003 O00A 1.427(3)
S003 O007 1.435(3)
S003 N00J 1.642(3)
S003 C01H 1.766(4)
S004 O009 1.420(3)
S004 O008 1.429(3)
S004 N00K 1.652(3)
S004 C01E 1.760(4)
O00B N00H 1.219(4)
O00C N00H 1.222(4)
O00D N00I 1.204(4)
O00E N00I 1.221(4)
N00F C00W 1.367(4)
N00F C00U 1.375(4)
N00F C013 1.443(4)
N00G C00O 1.374(4)
N00G C010 1.379(5)
N00G C01B 1.446(4)
N00H C018 1.477(4)
N00I C01F 1.471(5)
N00J C01V 1.497(4)
N00J C019 1.499(4)
N00K C016 1.500(4)
N00K C014 1.502(4)
C00L C00S 1.368(5)
C00L C00P 1.402(5)
C00L H00L 0.9300
C00M C01G 1.385(5)
C00M C00Y 1.391(5)
C00M H00M 0.9300
C00N C01C 1.374(5)
C00N C00S 1.400(5)
C00N H00N 0.9300
C00O C01G 1.385(5)
C00O C00R 1.418(5)
C00P C00W 1.420(5)
C00P C00Q 1.434(5)
C00Q C00U 1.369(5)
C00Q C01K 1.495(5)
C00R C015 1.407(5)
C00R C00V 1.436(5)
C00T C01J 1.377(5)
C00T C01F 1.388(5)
C00T H00T 0.9300
C00U C016 1.498(5)
C00V C010 1.369(5)
C00V C01M 1.487(5)
C00W C01C 1.399(5)
C00X C011 1.373(5)
C00X C018 1.378(5)
C00X H00X 0.9300
C00Y C015 1.375(5)
C00Z C01L 1.380(5)
C00Z C01J 1.395(5)
C00Z C019 1.535(5)
C010 C019 1.494(5)
C011 C012 1.390(5)
C011 H011 0.9300
C012 C01O 1.390(5)
C012 C016 1.521(5)
C013 C014 1.526(5)
C013 H01A 0.9700
C013 H01B 0.9700
C014 C017 1.503(5)
C014 H014 0.9800
C015 H015 0.9300
C016 H016 0.9800
C017 C01P 1.383(5)
C017 C01T 1.396(5)
C018 C01A 1.367(5)
C019 H019 0.9800
C01A C01O 1.392(5)
C01A H01C 0.9300
C01B C01V 1.524(5)
C01B H01H 0.9700
C01B H01J 0.9700
C01C H01D 0.9300
C01D C01F 1.361(5)
C01D C01L 1.388(5)
C01D H01K 0.9300
C01E C01U 1.381(5)
C01E C01N 1.389(5)
C01G H01L 0.9300
C01H C01R 1.379(5)
C01H C01S 1.385(5)
C01I C01Q 1.373(5)
C01I C01T 1.376(5)
C01I H01I 0.9300
C01J H01M 0.9300
C01K H01E 0.9600
C01K H01F 0.9600
C01K H01G 0.9600
C01L H01R 0.9300
C01M H01S 0.9600
C01M H01V 0.9600
C01M H01Y 0.9600
C01N C01X 1.393(5)
C01N H01N 0.9300
C01O H01O 0.9300
C01P C01W 1.385(5)
C01P H01P 0.9300
C01Q C01W 1.385(6)
C01Q H01Q 0.9300
C01R C01Y 1.379(5)
C01R H01Z 0.9300
C01S C022 1.389(6)
C01S H01 0.9300
C01T H01T 0.9300
C01U C021 1.396(5)
C01U H01U 0.9300
C01V C01Z 1.510(5)
C01V H0AA 0.9800
C01W H01W 0.9300
C01X C020 1.376(6)
C01X H01X 0.9300
C01Y C026 1.375(6)
C01Y H1AA 0.9300
C01Z C025 1.351(6)
C01Z C029 1.381(6)
C020 C021 1.389(6)
C020 C027 1.515(6)
C021 H021 0.9300
C022 C026 1.384(6)
C022 H022 0.9300
C024 C028 1.361(7)
C024 C025 1.393(6)
C024 H024 0.9300
C025 H025 0.9300
C026 C02B 1.521(6)
C027 H02A 0.9600
C027 H02B 0.9600
C027 H02C 0.9600
C028 C02A 1.376(8)
C028 H028 0.9300
C029 C02A 1.383(6)
C029 H029 0.9300
C02A H02D 0.9300
C02B H02E 0.9600
C02B H02F 0.9600
C02B H02G 0.9600
Cl2 C2 1.744(5)
Cl1 C2 1.761(5)
C2 H2A 0.9700
C2 H2B 0.9700
